data_4022879
loop_
_publ_author_name
'Tao Han'
'Qian-Shou Zong'
'Chuan-Feng Chen'

_publ_section_title
;
 Complexation of Triptycene-Based Cylindrical Macrotricyclic
 Polyether toward Diquaternary Salts: Ion-Controlled Binding
 and Release of the Guests
;
_journal_name_full 'Journal of Organic Chemistry'
_journal_page_first 3108
_journal_page_last 3111
_journal_paper_doi 10.1021/jo070035i
_journal_volume 72
_journal_year 2007
_chemical_formula_moiety 'C94 H106 F12 N8 O16 P2'
_chemical_formula_sum 'C94 H106 F12 N8 O16 P2'
_chemical_formula_weight 1893.81
_chemical_name_systematic
; 
 ? 
;
_space_group_IT_number 14
_symmetry_cell_setting monoclinic
_symmetry_space_group_name_Hall '-P 2ybc'
_symmetry_space_group_name_H-M 'P 1 21/c 1'
_atom_sites_solution_hydrogens geom
_atom_sites_solution_primary direct
_atom_sites_solution_secondary difmap
_audit_creation_method SHELXL-97
_cell_angle_alpha 90.00
_cell_angle_beta 91.452(7)
_cell_angle_gamma 90.00
_cell_formula_units_Z 4
_cell_length_a 17.996(3)
_cell_length_b 18.364(3)
_cell_length_c 28.784(3)
_cell_measurement_reflns_used 12562
_cell_measurement_temperature 113(2)
_cell_measurement_theta_max 28.0
_cell_measurement_theta_min 1.1
_cell_volume 9509(2)
_computing_cell_refinement CrystalClear
_computing_data_collection CrystalClear
_computing_data_reduction CrystalClear
_computing_publication_material 'CrystalStructure 3.7.0'
_computing_structure_refinement 'SHELXL-97 (Sheldrick, 1997)'
_computing_structure_solution 'SHELXS-97 (Sheldrick, 1990)'
_diffrn_ambient_temperature 113(2)
_diffrn_detector_area_resol_mean 7.31
_diffrn_measured_fraction_theta_full 0.995
_diffrn_measured_fraction_theta_max 0.995
_diffrn_measurement_device_type 'Rigaku Saturn'
_diffrn_measurement_method \w
_diffrn_radiation_monochromator confocal
_diffrn_radiation_source 'rotating anode'
_diffrn_radiation_type MoK\a
_diffrn_radiation_wavelength 0.71070
_diffrn_reflns_av_R_equivalents 0.0633
_diffrn_reflns_av_sigmaI/netI 0.0901
_diffrn_reflns_limit_h_max 21
_diffrn_reflns_limit_h_min -21
_diffrn_reflns_limit_k_max 21
_diffrn_reflns_limit_k_min -21
_diffrn_reflns_limit_l_max 34
_diffrn_reflns_limit_l_min -34
_diffrn_reflns_number 66741
_diffrn_reflns_theta_full 25.00
_diffrn_reflns_theta_max 25.00
_diffrn_reflns_theta_min 1.13
_exptl_absorpt_coefficient_mu 0.137
_exptl_absorpt_correction_T_max 0.9864
_exptl_absorpt_correction_T_min 0.9810
_exptl_absorpt_correction_type multi-scan
_exptl_absorpt_process_details 'Jacobson, R. (1998) Private communication'
_exptl_crystal_colour red
_exptl_crystal_density_diffrn 1.323
_exptl_crystal_density_method 'not measured'
_exptl_crystal_description prism
_exptl_crystal_F_000 3968
_exptl_crystal_size_max 0.14
_exptl_crystal_size_mid 0.12
_exptl_crystal_size_min 0.10
_refine_diff_density_max 1.067
_refine_diff_density_min -0.561
_refine_diff_density_rms 0.084
_refine_ls_extinction_coef 0.0005(3)
_refine_ls_extinction_expression Fc^*^=kFc[1+0.001xFc^2^\l^3^/sin(2\q)]^-1/4^
_refine_ls_extinction_method SHELXL
_refine_ls_goodness_of_fit_ref 1.116
_refine_ls_hydrogen_treatment constr
_refine_ls_matrix_type full
_refine_ls_number_parameters 1201
_refine_ls_number_reflns 16685
_refine_ls_number_restraints 151
_refine_ls_restrained_S_all 1.120
_refine_ls_R_factor_all 0.1534
_refine_ls_R_factor_gt 0.1259
_refine_ls_shift/su_max 0.008
_refine_ls_shift/su_mean 0.000
_refine_ls_structure_factor_coef Fsqd
_refine_ls_weighting_details 'calc w=1/[\s^2^(Fo^2^)+(0.1362P)^2^+36.9367P] where P=(Fo^2^+2Fc^2^)/3'
_refine_ls_weighting_scheme calc
_refine_ls_wR_factor_gt 0.3263
_refine_ls_wR_factor_ref 0.3444
_reflns_number_gt 12605
_reflns_number_total 16685
_reflns_threshold_expression >2sigma(I)
_cod_data_source_file jo070035isi20070107_104619.cif
_cod_data_source_block shelxl
_cod_original_sg_symbol_H-M 'P 21/c'
_cod_database_code 4022879

loop_
_symmetry_equiv_pos_as_xyz
'x, y, z'
'-x, y+1/2, -z+1/2'
'-x, -y, -z'
'x, -y-1/2, z-1/2'

loop_
_atom_site_label
_atom_site_type_symbol
_atom_site_fract_x
_atom_site_fract_y
_atom_site_fract_z
_atom_site_U_iso_or_equiv
_atom_site_adp_type
_atom_site_occupancy
_atom_site_symmetry_multiplicity
_atom_site_calc_flag
_atom_site_refinement_flags
P1 P 0.46318(12) 0.49547(13) 0.62354(7) 0.0624(6) Uani 1 1 d .
P2 P 0.06241(14) 0.98435(14) 0.37367(7) 0.0700(6) Uani 1 1 d .
F1 F 0.5191(3) 0.5439(3) 0.59408(17) 0.0829(15) Uani 1 1 d .
F2 F 0.5266(3) 0.4370(3) 0.63062(17) 0.0850(15) Uani 1 1 d .
F3 F 0.4911(3) 0.5343(4) 0.67021(19) 0.119(2) Uani 1 1 d .
F4 F 0.4020(4) 0.5587(4) 0.6152(2) 0.129(3) Uani 1 1 d .
F5 F 0.4355(3) 0.4582(3) 0.57582(16) 0.0834(15) Uani 1 1 d .
F6 F 0.4066(3) 0.4499(5) 0.6521(2) 0.139(3) Uani 1 1 d .
F7 F 0.1140(5) 1.0306(8) 0.3451(3) 0.218(6) Uani 1 1 d .
F8 F 0.1185(4) 0.9180(5) 0.3845(2) 0.137(3) Uani 1 1 d .
F9 F 0.0846(4) 1.0240(4) 0.42176(19) 0.111(2) Uani 1 1 d .
F10 F -0.0009(4) 1.0445(3) 0.36574(18) 0.1029(19) Uani 1 1 d .
F11 F 0.0353(5) 0.9464(5) 0.3276(2) 0.158(4) Uani 1 1 d .
F12 F 0.0015(4) 0.9398(3) 0.4028(2) 0.112(2) Uani 1 1 d .
O1 O 0.32714(19) 0.17941(18) 0.70160(13) 0.0318(9) Uani 1 1 d .
O2 O 0.4900(2) 0.15096(19) 0.70724(12) 0.0315(8) Uani 1 1 d .
O3 O 0.4255(2) 0.08142(18) 0.62312(11) 0.0283(8) Uani 1 1 d .
O4 O 0.4221(2) 0.04970(18) 0.52360(11) 0.0285(8) Uani 1 1 d .
O5 O 0.3387(2) -0.04129(19) 0.47745(12) 0.0293(8) Uani 1 1 d .
O6 O 0.2522(2) -0.1357(2) 0.53297(14) 0.0399(10) Uani 1 1 d .
O7 O 0.2401(2) -0.04914(19) 0.61627(13) 0.0362(9) Uani 1 1 d .
O8 O 0.2296(2) 0.08960(19) 0.66481(14) 0.0354(9) Uani 1 1 d .
O9 O 0.1669(2) 0.5412(2) 0.51856(14) 0.0427(10) Uani 1 1 d .
O10 O 0.2495(3) 0.6385(3) 0.46472(16) 0.0595(13) Uani 1 1 d .
O11 O 0.2546(3) 0.5528(2) 0.38097(18) 0.0573(13) Uani 1 1 d .
O12 O 0.2610(2) 0.41087(19) 0.33822(14) 0.0352(9) Uani 1 1 d .
O13 O 0.1709(2) 0.3171(2) 0.29814(13) 0.0341(9) Uani 1 1 d .
O14 O 0.0082(2) 0.3372(2) 0.29397(13) 0.0411(10) Uani 1 1 d .
O15 O 0.0669(2) 0.4142(2) 0.37794(12) 0.0377(9) Uani 1 1 d .
O16 O 0.0779(2) 0.4506(2) 0.47597(12) 0.0378(9) Uani 1 1 d .
N1 N 0.2153(2) 0.3146(2) 0.45415(15) 0.0319(10) Uani 1 1 d .
N2 N 0.2123(3) 0.1636(2) 0.47575(16) 0.0343(11) Uani 1 1 d .
C1 C 0.1547(3) 0.3921(3) 0.66570(18) 0.0306(12) Uani 1 1 d .
C2 C 0.1817(3) 0.3118(3) 0.66437(17) 0.0284(11) Uani 1 1 d .
C3 C 0.2489(3) 0.2855(3) 0.68365(17) 0.0272(11) Uani 1 1 d .
H3 H 0.2843 0.3184 0.6968 0.033 Uiso 1 1 calc R
C4 C 0.2635(3) 0.2116(3) 0.68348(17) 0.0286(11) Uani 1 1 d .
C5 C 0.2102(3) 0.1621(3) 0.66380(17) 0.0274(11) Uani 1 1 d .
C6 C 0.1446(3) 0.1889(3) 0.64314(16) 0.0268(11) Uani 1 1 d .
H6 H 0.1097 0.1564 0.6290 0.032 Uiso 1 1 calc R
C7 C 0.1306(3) 0.2640(3) 0.64346(17) 0.0270(11) Uani 1 1 d .
C8 C 0.0587(3) 0.3010(3) 0.62344(18) 0.0309(12) Uani 1 1 d .
C9 C 0.0865(3) 0.3628(3) 0.59210(18) 0.0282(11) Uani 1 1 d .
C10 C 0.0658(3) 0.3738(3) 0.54571(18) 0.0308(12) Uani 1 1 d .
H10 H 0.0324 0.3411 0.5304 0.037 Uiso 1 1 calc R
C11 C 0.0949(3) 0.4339(3) 0.52170(18) 0.0335(13) Uani 1 1 d .
C12 C 0.1444(3) 0.4812(3) 0.54462(19) 0.0335(12) Uani 1 1 d .
C13 C 0.1668(3) 0.4695(3) 0.59077(18) 0.0311(12) Uani 1 1 d .
H13 H 0.2015 0.5012 0.6058 0.037 Uiso 1 1 calc R
C14 C 0.1372(3) 0.4105(3) 0.61450(18) 0.0300(12) Uani 1 1 d .
C15 C 0.0793(3) 0.3865(3) 0.68937(18) 0.0346(13) Uani 1 1 d .
C16 C 0.0613(4) 0.4200(3) 0.7312(2) 0.0428(15) Uani 1 1 d .
H16 H 0.0964 0.4503 0.7470 0.051 Uiso 1 1 calc R
C17 C -0.0098(4) 0.4082(4) 0.7498(2) 0.0534(18) Uani 1 1 d .
H17 H -0.0222 0.4299 0.7786 0.064 Uiso 1 1 calc R
C18 C -0.0614(4) 0.3650(4) 0.7262(2) 0.0544(19) Uani 1 1 d .
H18 H -0.1096 0.3586 0.7383 0.065 Uiso 1 1 calc R
C19 C -0.0425(3) 0.3308(4) 0.6846(2) 0.0441(15) Uani 1 1 d .
H19 H -0.0779 0.3007 0.6688 0.053 Uiso 1 1 calc R
C20 C 0.0272(3) 0.3405(3) 0.66643(19) 0.0346(13) Uani 1 1 d .
C21 C 0.2100(4) 0.4445(3) 0.6894(2) 0.0396(14) Uani 1 1 d .
H21A H 0.2576 0.4421 0.6738 0.059 Uiso 1 1 calc R
H21B H 0.2172 0.4307 0.7221 0.059 Uiso 1 1 calc R
H21C H 0.1904 0.4943 0.6875 0.059 Uiso 1 1 calc R
C22 C 0.0039(3) 0.2489(3) 0.5995(2) 0.0375(13) Uani 1 1 d .
H22A H -0.0403 0.2759 0.5890 0.056 Uiso 1 1 calc R
H22B H -0.0105 0.2110 0.6214 0.056 Uiso 1 1 calc R
H22C H 0.0274 0.2264 0.5727 0.056 Uiso 1 1 calc R
C23 C 0.4429(3) 0.2080(3) 0.37940(17) 0.0290(12) Uani 1 1 d .
C24 C 0.4168(3) 0.1425(3) 0.40865(17) 0.0266(11) Uani 1 1 d .
C25 C 0.4348(3) 0.1297(3) 0.45586(17) 0.0254(11) Uani 1 1 d .
H25 H 0.4653 0.1632 0.4727 0.031 Uiso 1 1 calc R
C26 C 0.4079(3) 0.0680(3) 0.47776(17) 0.0255(11) Uani 1 1 d .
C27 C 0.3607(3) 0.0187(3) 0.45261(17) 0.0263(11) Uani 1 1 d .
C28 C 0.3420(3) 0.0323(3) 0.40610(18) 0.0290(11) Uani 1 1 d .
H28 H 0.3097 0.0001 0.3895 0.035 Uiso 1 1 calc R
C29 C 0.3708(3) 0.0931(3) 0.38422(17) 0.0295(12) Uani 1 1 d .
C30 C 0.3558(3) 0.1139(3) 0.33226(17) 0.0290(12) Uani 1 1 d .
C31 C 0.3238(3) 0.1919(3) 0.33442(16) 0.0275(11) Uani 1 1 d .
C32 C 0.2562(3) 0.2143(3) 0.31431(17) 0.0288(11) Uani 1 1 d .
H32 H 0.2240 0.1800 0.2994 0.035 Uiso 1 1 calc R
C33 C 0.2363(3) 0.2889(3) 0.31639(17) 0.0285(11) Uani 1 1 d .
C34 C 0.2849(3) 0.3390(3) 0.33827(17) 0.0290(11) Uani 1 1 d .
C35 C 0.3513(3) 0.3153(3) 0.35968(18) 0.0315(12) Uani 1 1 d .
H35 H 0.3832 0.3491 0.3752 0.038 Uiso 1 1 calc R
C36 C 0.3703(3) 0.2418(3) 0.35810(17) 0.0272(11) Uani 1 1 d .
C37 C 0.4801(3) 0.1740(3) 0.33668(18) 0.0299(12) Uani 1 1 d .
C38 C 0.5511(3) 0.1893(3) 0.3221(2) 0.0402(14) Uani 1 1 d .
H38 H 0.5825 0.2208 0.3398 0.048 Uiso 1 1 calc R
C39 C 0.5768(4) 0.1577(4) 0.2805(2) 0.0472(16) Uani 1 1 d .
H39 H 0.6258 0.1673 0.2706 0.057 Uiso 1 1 calc R
C40 C 0.5309(4) 0.1133(4) 0.2548(2) 0.0464(16) Uani 1 1 d .
H40 H 0.5479 0.0935 0.2265 0.056 Uiso 1 1 calc R
C41 C 0.4587(4) 0.0962(3) 0.26944(19) 0.0388(14) Uani 1 1 d .
H41 H 0.4274 0.0653 0.2511 0.047 Uiso 1 1 calc R
C42 C 0.4334(3) 0.1251(3) 0.31136(18) 0.0334(13) Uani 1 1 d .
C43 C 0.4913(3) 0.2628(3) 0.4064(2) 0.0345(13) Uani 1 1 d .
H43A H 0.5345 0.2377 0.4203 0.052 Uiso 1 1 calc R
H43B H 0.4623 0.2851 0.4310 0.052 Uiso 1 1 calc R
H43C H 0.5082 0.3007 0.3852 0.052 Uiso 1 1 calc R
C44 C 0.3080(3) 0.0593(3) 0.30570(19) 0.0366(13) Uani 1 1 d .
H44A H 0.3032 0.0743 0.2731 0.055 Uiso 1 1 calc R
H44B H 0.2587 0.0572 0.3193 0.055 Uiso 1 1 calc R
H44C H 0.3313 0.0111 0.3076 0.055 Uiso 1 1 calc R
C45 C 0.3825(3) 0.2279(3) 0.7225(2) 0.0340(13) Uani 1 1 d .
H45A H 0.3602 0.2575 0.7472 0.041 Uiso 1 1 calc R
H45B H 0.4023 0.2611 0.6987 0.041 Uiso 1 1 calc R
C46 C 0.4444(3) 0.1800(3) 0.74269(19) 0.0330(12) Uani 1 1 d .
H46A H 0.4756 0.2091 0.7646 0.040 Uiso 1 1 calc R
H46B H 0.4223 0.1394 0.7603 0.040 Uiso 1 1 calc R
C47 C 0.4878(3) 0.0735(3) 0.70104(18) 0.0329(12) Uani 1 1 d .
H47A H 0.4820 0.0501 0.7317 0.039 Uiso 1 1 calc R
H47B H 0.5359 0.0572 0.6887 0.039 Uiso 1 1 calc R
C48 C 0.4252(3) 0.0476(3) 0.66827(17) 0.0313(12) Uani 1 1 d .
H48A H 0.4293 -0.0058 0.6643 0.038 Uiso 1 1 calc R
H48B H 0.3770 0.0577 0.6828 0.038 Uiso 1 1 calc R
C49 C 0.4881(3) 0.0600(3) 0.59632(17) 0.0272(11) Uani 1 1 d .
H49A H 0.4910 0.0063 0.5948 0.033 Uiso 1 1 calc R
H49B H 0.5346 0.0783 0.6113 0.033 Uiso 1 1 calc R
C50 C 0.4796(3) 0.0910(3) 0.54778(17) 0.0271(11) Uani 1 1 d .
H50A H 0.4656 0.1431 0.5492 0.033 Uiso 1 1 calc R
H50B H 0.5271 0.0870 0.5313 0.033 Uiso 1 1 calc R
C51 C 0.2854(3) -0.0900(3) 0.45543(19) 0.0342(13) Uani 1 1 d .
H51A H 0.3033 -0.1061 0.4249 0.041 Uiso 1 1 calc R
H51B H 0.2371 -0.0650 0.4506 0.041 Uiso 1 1 calc R
C52 C 0.2769(4) -0.1549(3) 0.4877(2) 0.0415(14) Uani 1 1 d .
H52A H 0.2408 -0.1895 0.4734 0.050 Uiso 1 1 calc R
H52B H 0.3253 -0.1803 0.4909 0.050 Uiso 1 1 calc R
C53 C 0.3110(3) -0.1269(3) 0.56711(19) 0.0365(13) Uani 1 1 d .
H53A H 0.3409 -0.0833 0.5597 0.044 Uiso 1 1 calc R
H53B H 0.3441 -0.1699 0.5669 0.044 Uiso 1 1 calc R
C54 C 0.2775(3) -0.1183(3) 0.6148(2) 0.0378(13) Uani 1 1 d .
H54A H 0.2418 -0.1582 0.6203 0.045 Uiso 1 1 calc R
H54B H 0.3171 -0.1204 0.6392 0.045 Uiso 1 1 calc R
C55 C 0.2040(3) -0.0378(3) 0.6590(2) 0.0414(14) Uani 1 1 d .
H55A H 0.2402 -0.0416 0.6853 0.050 Uiso 1 1 calc R
H55B H 0.1648 -0.0749 0.6631 0.050 Uiso 1 1 calc R
C56 C 0.1699(3) 0.0377(3) 0.6576(2) 0.0423(14) Uani 1 1 d .
H56A H 0.1446 0.0462 0.6271 0.051 Uiso 1 1 calc R
H56B H 0.1329 0.0427 0.6822 0.051 Uiso 1 1 calc R
C57 C 0.2189(4) 0.5912(3) 0.5401(2) 0.0449(15) Uani 1 1 d .
H57A H 0.2682 0.5678 0.5442 0.054 Uiso 1 1 calc R
H57B H 0.2015 0.6058 0.5711 0.054 Uiso 1 1 calc R
C58 C 0.2247(5) 0.6569(4) 0.5093(3) 0.061(2) Uani 1 1 d .
H58A H 0.1754 0.6806 0.5062 0.073 Uiso 1 1 calc R
H58B H 0.2597 0.6923 0.5238 0.073 Uiso 1 1 calc R
C59 C 0.1890(5) 0.6326(5) 0.4311(3) 0.069(2) Uani 1 1 d .
H59A H 0.1580 0.6771 0.4318 0.082 Uiso 1 1 calc R
H59B H 0.1573 0.5903 0.4386 0.082 Uiso 1 1 calc R
C60 C 0.2209(4) 0.6233(4) 0.3845(2) 0.0579(19) Uani 1 1 d .
H60A H 0.1811 0.6285 0.3603 0.070 Uiso 1 1 calc R
H60B H 0.2586 0.6615 0.3793 0.070 Uiso 1 1 calc R
C61 C 0.2817(4) 0.5393(3) 0.3370(3) 0.0549(18) Uani 1 1 d .
H61A H 0.3173 0.5778 0.3284 0.066 Uiso 1 1 calc R
H61B H 0.2402 0.5392 0.3137 0.066 Uiso 1 1 calc R
C62 C 0.3199(4) 0.4657(3) 0.3378(3) 0.060(2) Uani 1 1 d .
H62A H 0.3506 0.4597 0.3100 0.073 Uiso 1 1 calc R
H62B H 0.3525 0.4611 0.3659 0.073 Uiso 1 1 calc R
C63 C 0.1197(3) 0.2687(3) 0.27505(19) 0.0332(12) Uani 1 1 d .
H63A H 0.1026 0.2311 0.2970 0.040 Uiso 1 1 calc R
H63B H 0.1441 0.2440 0.2489 0.040 Uiso 1 1 calc R
C64 C 0.0547(3) 0.3129(3) 0.25714(19) 0.0377(14) Uani 1 1 d .
H64A H 0.0733 0.3558 0.2401 0.045 Uiso 1 1 calc R
H64B H 0.0247 0.2831 0.2350 0.045 Uiso 1 1 calc R
C65 C 0.0041(4) 0.4148(3) 0.30011(19) 0.0436(15) Uani 1 1 d .
H65A H -0.0444 0.4272 0.3136 0.052 Uiso 1 1 calc R
H65B H 0.0062 0.4386 0.2693 0.052 Uiso 1 1 calc R
C66 C 0.0665(4) 0.4454(3) 0.33159(19) 0.0417(15) Uani 1 1 d .
H66A H 0.1150 0.4355 0.3173 0.050 Uiso 1 1 calc R
H66B H 0.0607 0.4989 0.3339 0.050 Uiso 1 1 calc R
C67 C 0.0065(3) 0.4394(3) 0.40457(18) 0.0381(14) Uani 1 1 d .
H67A H -0.0410 0.4211 0.3910 0.046 Uiso 1 1 calc R
H67B H 0.0051 0.4932 0.4045 0.046 Uiso 1 1 calc R
C68 C 0.0172(3) 0.4114(3) 0.45407(18) 0.0373(13) Uani 1 1 d .
H68A H -0.0288 0.4190 0.4716 0.045 Uiso 1 1 calc R
H68B H 0.0283 0.3586 0.4537 0.045 Uiso 1 1 calc R
C69 C 0.2212(3) 0.3856(3) 0.44101(19) 0.0362(13) Uani 1 1 d .
H69 H 0.1922 0.4035 0.4154 0.043 Uiso 1 1 calc R
C70 C 0.2696(4) 0.4321(3) 0.4652(2) 0.0453(15) Uani 1 1 d .
H70 H 0.2760 0.4808 0.4550 0.054 Uiso 1 1 calc R
C71 C 0.3087(4) 0.4067(3) 0.5043(2) 0.0477(16) Uani 1 1 d .
H71 H 0.3404 0.4389 0.5214 0.057 Uiso 1 1 calc R
C72 C 0.3016(3) 0.3337(3) 0.5189(2) 0.0368(13) Uani 1 1 d .
C73 C 0.3385(4) 0.3058(3) 0.5598(2) 0.0510(17) Uani 1 1 d .
H73 H 0.3675 0.3378 0.5789 0.061 Uiso 1 1 calc R
C74 C 0.3329(3) 0.2349(3) 0.57198(19) 0.0357(13) Uani 1 1 d .
H74 H 0.3599 0.2172 0.5985 0.043 Uiso 1 1 calc R
C75 C 0.2865(3) 0.1860(3) 0.54515(16) 0.0248(11) Uani 1 1 d .
C76 C 0.2761(3) 0.1119(3) 0.55792(19) 0.0317(12) Uani 1 1 d .
H76 H 0.2987 0.0937 0.5857 0.038 Uiso 1 1 calc R
C77 C 0.2336(3) 0.0667(3) 0.5303(2) 0.0356(13) Uani 1 1 d .
H77 H 0.2255 0.0177 0.5394 0.043 Uiso 1 1 calc R
C78 C 0.2025(3) 0.0927(3) 0.4889(2) 0.0399(14) Uani 1 1 d .
H78 H 0.1739 0.0609 0.4695 0.048 Uiso 1 1 calc R
C79 C 0.2503(3) 0.2111(3) 0.50414(18) 0.0274(11) Uani 1 1 d .
C80 C 0.2560(3) 0.2868(3) 0.49176(17) 0.0278(11) Uani 1 1 d .
C81 C 0.1585(3) 0.2656(3) 0.4312(2) 0.0367(13) Uani 1 1 d .
H81A H 0.1122 0.2667 0.4490 0.044 Uiso 1 1 calc R
H81B H 0.1469 0.2835 0.3994 0.044 Uiso 1 1 calc R
C82 C 0.1868(4) 0.1892(3) 0.4289(2) 0.0502(17) Uani 1 1 d .
H82A H 0.1468 0.1569 0.4168 0.060 Uiso 1 1 calc R
H82B H 0.2286 0.1869 0.4073 0.060 Uiso 1 1 calc R
N3 N 0.6647(4) 0.1470(5) 0.6579(3) 0.081(2) Uani 1 1 d .
C83 C 0.6270(5) 0.1977(5) 0.6542(3) 0.066(2) Uani 1 1 d .
C84 C 0.5796(6) 0.2632(4) 0.6482(3) 0.080(3) Uani 1 1 d .
H84A H 0.5494 0.2587 0.6196 0.120 Uiso 1 1 calc R
H84B H 0.6111 0.3066 0.6464 0.120 Uiso 1 1 calc R
H84C H 0.5469 0.2677 0.6748 0.120 Uiso 1 1 calc R
C86 C 0.9269(4) 0.0840(5) 0.4782(3) 0.074(2) Uani 1 1 d U
H86A H 0.9257 0.0624 0.4471 0.111 Uiso 1 1 calc R
H86B H 0.8823 0.1138 0.4822 0.111 Uiso 1 1 calc R
H86C H 0.9283 0.0452 0.5016 0.111 Uiso 1 1 calc R
C85 C 0.9922(5) 0.1291(5) 0.4838(3) 0.076(2) Uani 1 1 d U
N4 N 1.0456(5) 0.1627(5) 0.4903(3) 0.100(3) Uani 1 1 d U
C88 C 0.5743(5) 0.4046(5) 0.5101(3) 0.078(2) Uani 1 1 d U
H88A H 0.5398 0.4373 0.5256 0.117 Uiso 1 1 calc R
H88B H 0.5711 0.4127 0.4765 0.117 Uiso 1 1 calc R
H88C H 0.6252 0.4144 0.5215 0.117 Uiso 1 1 calc R
C87 C 0.5547(5) 0.3285(5) 0.5204(3) 0.0627(19) Uani 1 1 d U
N5 N 0.5431(5) 0.2693(4) 0.5285(3) 0.092(2) Uani 1 1 d U
N6 N 0.2404(5) 0.7182(5) 0.2654(3) 0.098(2) Uani 1 1 d U
C89 C 0.2076(5) 0.7713(5) 0.2726(3) 0.072(2) Uani 1 1 d U
C90 C 0.1657(5) 0.8381(5) 0.2810(3) 0.081(2) Uani 1 1 d U
H90A H 0.1543 0.8413 0.3141 0.122 Uiso 1 1 calc R
H90B H 0.1193 0.8374 0.2625 0.122 Uiso 1 1 calc R
H90C H 0.1956 0.8803 0.2722 0.122 Uiso 1 1 calc R
C92 C 0.3518(5) 0.6275(5) 0.7152(3) 0.081(3) Uani 1 1 d DU
H92A H 0.3968 0.6529 0.7055 0.122 Uiso 1 1 calc R
H92B H 0.3609 0.5749 0.7156 0.122 Uiso 1 1 calc R
H92C H 0.3388 0.6438 0.7464 0.122 Uiso 1 1 calc R
C91 C 0.2911(6) 0.6437(7) 0.6827(4) 0.111(3) Uani 1 1 d DU
N7 N 0.2445(8) 0.6591(7) 0.6579(4) 0.158(4) Uani 1 1 d U
C94 C 0.9160(8) 0.2224(7) 0.3474(5) 0.125(4) Uani 1 1 d U
H94A H 0.8654 0.2185 0.3342 0.187 Uiso 1 1 calc R
H94B H 0.9391 0.1740 0.3483 0.187 Uiso 1 1 calc R
H94C H 0.9454 0.2549 0.3280 0.187 Uiso 1 1 calc R
C93 C 0.9136(9) 0.2498(9) 0.3913(7) 0.139(4) Uani 1 1 d U
N8 N 0.9092(7) 0.2687(7) 0.4305(5) 0.146(4) Uani 1 1 d U

loop_
_atom_site_aniso_label
_atom_site_aniso_U_11
_atom_site_aniso_U_22
_atom_site_aniso_U_33
_atom_site_aniso_U_23
_atom_site_aniso_U_13
_atom_site_aniso_U_12
P1 0.0606(12) 0.0778(14) 0.0479(11) -0.0053(10) -0.0140(9) -0.0105(11)
P2 0.0755(15) 0.0847(16) 0.0492(11) -0.0066(10) -0.0139(10) -0.0111(12)
F1 0.102(4) 0.067(3) 0.078(3) 0.012(2) -0.025(3) -0.042(3)
F2 0.093(4) 0.084(3) 0.078(3) 0.020(3) -0.006(3) 0.006(3)
F3 0.106(4) 0.178(6) 0.072(3) -0.053(4) -0.033(3) 0.021(4)
F4 0.124(5) 0.173(7) 0.088(4) -0.024(4) -0.019(4) 0.054(5)
F5 0.095(4) 0.089(3) 0.065(3) -0.006(2) -0.018(3) -0.039(3)
F6 0.080(4) 0.257(9) 0.082(4) 0.051(5) 0.002(3) -0.054(5)
F7 0.118(6) 0.394(17) 0.143(7) 0.102(9) 0.009(5) -0.093(8)
F8 0.121(5) 0.201(8) 0.087(4) -0.018(4) -0.028(4) 0.063(5)
F9 0.123(5) 0.132(5) 0.077(3) -0.021(3) -0.038(3) -0.042(4)
F10 0.156(6) 0.085(4) 0.067(3) 0.003(3) 0.004(3) 0.005(4)
F11 0.203(8) 0.179(7) 0.088(4) -0.066(5) -0.076(5) 0.090(6)
F12 0.112(5) 0.076(4) 0.147(5) 0.017(4) -0.026(4) -0.035(3)
O1 0.0264(19) 0.0213(18) 0.047(2) -0.0082(16) -0.0103(16) 0.0025(15)
O2 0.031(2) 0.0295(19) 0.034(2) -0.0084(16) 0.0023(16) 0.0048(16)
O3 0.037(2) 0.0250(18) 0.0231(17) 0.0013(14) -0.0003(15) 0.0075(16)
O4 0.036(2) 0.0277(19) 0.0212(17) 0.0013(14) -0.0078(15) -0.0045(16)
O5 0.032(2) 0.0252(18) 0.0302(19) 0.0034(15) -0.0032(15) -0.0053(15)
O6 0.036(2) 0.041(2) 0.042(2) 0.0023(18) -0.0029(18) -0.0059(18)
O7 0.044(2) 0.0258(19) 0.038(2) 0.0014(16) -0.0038(18) 0.0061(17)
O8 0.034(2) 0.0233(19) 0.048(2) -0.0015(16) -0.0083(18) 0.0008(16)
O9 0.044(2) 0.039(2) 0.045(2) 0.0164(18) -0.0053(19) -0.0039(19)
O10 0.065(3) 0.063(3) 0.049(3) 0.016(2) -0.017(2) -0.022(3)
O11 0.067(3) 0.034(2) 0.070(3) 0.001(2) -0.002(3) 0.016(2)
O12 0.036(2) 0.0213(19) 0.048(2) -0.0035(16) -0.0090(18) 0.0044(16)
O13 0.031(2) 0.034(2) 0.037(2) -0.0033(16) -0.0073(16) 0.0087(16)
O14 0.039(2) 0.045(2) 0.039(2) -0.0016(18) 0.0016(18) 0.0068(19)
O15 0.046(2) 0.042(2) 0.0249(19) 0.0022(16) -0.0018(17) 0.0189(19)
O16 0.042(2) 0.045(2) 0.0252(19) 0.0099(17) -0.0039(17) -0.0017(19)
N1 0.032(2) 0.033(2) 0.031(2) -0.0001(19) 0.0023(19) 0.007(2)
N2 0.037(3) 0.030(2) 0.035(2) -0.0004(19) -0.007(2) 0.002(2)
C1 0.037(3) 0.025(3) 0.030(3) -0.002(2) -0.008(2) 0.007(2)
C2 0.035(3) 0.030(3) 0.021(2) -0.001(2) -0.004(2) 0.003(2)
C3 0.029(3) 0.025(3) 0.027(3) -0.004(2) -0.002(2) -0.003(2)
C4 0.030(3) 0.027(3) 0.029(3) 0.003(2) -0.002(2) 0.001(2)
C5 0.032(3) 0.022(3) 0.028(3) -0.001(2) 0.002(2) 0.005(2)
C6 0.027(3) 0.030(3) 0.024(2) -0.002(2) 0.001(2) -0.007(2)
C7 0.026(3) 0.032(3) 0.024(2) 0.005(2) 0.000(2) -0.001(2)
C8 0.035(3) 0.031(3) 0.027(3) 0.004(2) -0.003(2) 0.006(2)
C9 0.030(3) 0.024(3) 0.030(3) 0.002(2) -0.003(2) 0.001(2)
C10 0.032(3) 0.029(3) 0.031(3) -0.001(2) 0.001(2) 0.001(2)
C11 0.036(3) 0.041(3) 0.024(3) 0.006(2) -0.003(2) 0.010(2)
C12 0.038(3) 0.026(3) 0.036(3) 0.004(2) -0.001(2) -0.001(2)
C13 0.035(3) 0.026(3) 0.032(3) 0.001(2) -0.008(2) -0.001(2)
C14 0.030(3) 0.026(3) 0.034(3) 0.000(2) -0.004(2) 0.007(2)
C15 0.043(3) 0.034(3) 0.027(3) 0.005(2) 0.000(2) 0.015(3)
C16 0.058(4) 0.039(3) 0.031(3) 0.007(2) -0.002(3) 0.014(3)
C17 0.071(5) 0.054(4) 0.036(3) 0.008(3) 0.008(3) 0.020(4)
C18 0.050(4) 0.067(5) 0.047(4) 0.022(3) 0.017(3) 0.023(4)
C19 0.036(3) 0.057(4) 0.039(3) 0.018(3) 0.005(3) 0.014(3)
C20 0.035(3) 0.035(3) 0.033(3) 0.007(2) -0.006(2) 0.007(2)
C21 0.053(4) 0.031(3) 0.034(3) -0.006(2) -0.018(3) 0.008(3)
C22 0.035(3) 0.039(3) 0.038(3) 0.010(2) -0.010(2) -0.006(3)
C23 0.028(3) 0.033(3) 0.026(3) 0.010(2) -0.005(2) -0.001(2)
C24 0.027(3) 0.027(3) 0.027(3) 0.005(2) -0.002(2) 0.005(2)
C25 0.024(3) 0.028(3) 0.024(2) 0.000(2) -0.005(2) 0.000(2)
C26 0.023(3) 0.029(3) 0.024(2) 0.002(2) 0.000(2) 0.004(2)
C27 0.024(3) 0.022(2) 0.032(3) 0.001(2) -0.002(2) 0.002(2)
C28 0.030(3) 0.022(3) 0.034(3) -0.003(2) -0.004(2) 0.001(2)
C29 0.035(3) 0.028(3) 0.025(3) 0.001(2) -0.008(2) 0.004(2)
C30 0.034(3) 0.027(3) 0.025(3) 0.002(2) -0.005(2) 0.003(2)
C31 0.034(3) 0.028(3) 0.021(2) 0.001(2) 0.002(2) 0.004(2)
C32 0.030(3) 0.028(3) 0.028(3) 0.000(2) -0.002(2) 0.003(2)
C33 0.028(3) 0.034(3) 0.024(2) -0.005(2) 0.002(2) 0.010(2)
C34 0.034(3) 0.024(3) 0.028(3) -0.002(2) 0.000(2) 0.001(2)
C35 0.039(3) 0.025(3) 0.030(3) 0.002(2) -0.003(2) -0.001(2)
C36 0.032(3) 0.026(3) 0.023(2) 0.004(2) -0.003(2) 0.004(2)
C37 0.032(3) 0.031(3) 0.027(3) 0.011(2) 0.002(2) 0.011(2)
C38 0.040(3) 0.041(3) 0.039(3) 0.018(3) -0.002(3) 0.009(3)
C39 0.046(4) 0.054(4) 0.043(3) 0.023(3) 0.013(3) 0.021(3)
C40 0.060(4) 0.045(4) 0.035(3) 0.013(3) 0.017(3) 0.025(3)
C41 0.056(4) 0.031(3) 0.029(3) 0.007(2) -0.001(3) 0.017(3)
C42 0.042(3) 0.033(3) 0.026(3) 0.011(2) 0.001(2) 0.018(2)
C43 0.034(3) 0.028(3) 0.041(3) 0.009(2) -0.005(2) -0.001(2)
C44 0.049(4) 0.025(3) 0.034(3) -0.003(2) -0.013(3) 0.008(3)
C45 0.028(3) 0.036(3) 0.038(3) -0.012(2) -0.003(2) -0.002(2)
C46 0.030(3) 0.036(3) 0.033(3) -0.009(2) -0.007(2) 0.004(2)
C47 0.041(3) 0.032(3) 0.026(3) -0.002(2) -0.005(2) 0.012(2)
C48 0.043(3) 0.027(3) 0.024(3) -0.001(2) -0.001(2) 0.005(2)
C49 0.027(3) 0.030(3) 0.024(3) 0.002(2) -0.003(2) 0.001(2)
C50 0.030(3) 0.025(3) 0.026(3) 0.000(2) -0.005(2) 0.001(2)
C51 0.042(3) 0.026(3) 0.035(3) -0.001(2) -0.007(2) -0.008(2)
C52 0.062(4) 0.023(3) 0.039(3) 0.000(2) 0.001(3) -0.010(3)
C53 0.035(3) 0.036(3) 0.038(3) 0.003(2) -0.001(2) 0.008(3)
C54 0.045(3) 0.026(3) 0.042(3) 0.007(2) -0.002(3) 0.006(3)
C55 0.041(3) 0.027(3) 0.057(4) -0.001(3) 0.009(3) -0.005(3)
C56 0.037(3) 0.029(3) 0.062(4) -0.003(3) 0.010(3) -0.008(3)
C57 0.049(4) 0.034(3) 0.052(4) 0.008(3) -0.002(3) -0.013(3)
C58 0.077(5) 0.048(4) 0.057(4) 0.011(3) -0.010(4) -0.016(4)
C59 0.075(5) 0.069(5) 0.061(5) -0.006(4) -0.019(4) 0.011(4)
C60 0.071(5) 0.048(4) 0.055(4) -0.001(3) -0.003(4) 0.018(4)
C61 0.069(5) 0.028(3) 0.069(5) 0.004(3) 0.012(4) -0.003(3)
C62 0.056(4) 0.033(3) 0.093(6) -0.006(4) 0.015(4) -0.001(3)
C63 0.033(3) 0.034(3) 0.033(3) -0.008(2) -0.005(2) 0.004(2)
C64 0.044(3) 0.042(3) 0.027(3) -0.012(2) -0.008(2) 0.008(3)
C65 0.058(4) 0.048(4) 0.025(3) -0.002(2) -0.004(3) 0.027(3)
C66 0.065(4) 0.032(3) 0.028(3) 0.002(2) -0.002(3) 0.018(3)
C67 0.045(3) 0.041(3) 0.027(3) -0.003(2) -0.005(2) 0.019(3)
C68 0.039(3) 0.044(3) 0.028(3) -0.003(2) -0.003(2) 0.008(3)
C69 0.045(3) 0.032(3) 0.032(3) 0.009(2) 0.003(2) 0.010(3)
C70 0.052(4) 0.033(3) 0.052(4) 0.005(3) 0.006(3) 0.005(3)
C71 0.053(4) 0.036(3) 0.054(4) -0.003(3) -0.011(3) -0.002(3)
C72 0.039(3) 0.030(3) 0.041(3) 0.000(2) -0.009(3) 0.002(2)
C73 0.065(4) 0.035(3) 0.051(4) -0.005(3) -0.027(3) -0.004(3)
C74 0.036(3) 0.038(3) 0.033(3) 0.005(2) -0.007(2) 0.003(3)
C75 0.024(3) 0.027(3) 0.024(2) 0.004(2) 0.002(2) 0.004(2)
C76 0.028(3) 0.035(3) 0.032(3) 0.005(2) 0.003(2) 0.008(2)
C77 0.033(3) 0.027(3) 0.048(3) 0.003(2) 0.001(3) 0.004(2)
C78 0.034(3) 0.028(3) 0.058(4) -0.006(3) -0.007(3) 0.003(2)
C79 0.024(3) 0.027(3) 0.032(3) 0.000(2) 0.001(2) 0.000(2)
C80 0.030(3) 0.029(3) 0.025(2) 0.004(2) 0.003(2) 0.004(2)
C81 0.037(3) 0.037(3) 0.035(3) 0.002(2) -0.010(2) 0.000(3)
C82 0.069(5) 0.037(3) 0.043(4) 0.002(3) -0.020(3) -0.003(3)
N3 0.077(5) 0.084(5) 0.082(5) -0.019(4) 0.004(4) -0.003(4)
C83 0.073(6) 0.072(6) 0.054(4) -0.018(4) 0.015(4) -0.030(5)
C84 0.109(7) 0.054(5) 0.078(6) 0.006(4) 0.024(5) 0.009(5)
C86 0.054(4) 0.089(5) 0.079(5) 0.006(4) -0.001(4) -0.016(4)
C85 0.064(5) 0.085(5) 0.080(5) -0.008(4) 0.016(4) -0.015(4)
N4 0.088(5) 0.105(5) 0.109(5) -0.013(5) 0.023(4) -0.019(5)
C88 0.071(5) 0.066(5) 0.097(5) 0.017(4) 0.011(4) 0.002(4)
C87 0.067(4) 0.063(4) 0.058(4) 0.004(3) -0.004(3) -0.016(4)
N5 0.116(6) 0.076(5) 0.085(5) 0.000(4) -0.008(4) -0.032(4)
N6 0.077(5) 0.085(5) 0.132(6) 0.000(5) 0.008(4) -0.009(4)
C89 0.060(4) 0.069(5) 0.088(5) 0.003(4) 0.005(4) 0.001(4)
C90 0.070(5) 0.087(5) 0.087(5) 0.002(4) 0.015(4) -0.004(4)
C92 0.083(5) 0.087(5) 0.074(5) -0.006(4) -0.003(4) -0.003(4)
C91 0.114(7) 0.113(6) 0.105(6) -0.024(5) -0.015(5) 0.013(6)
N7 0.164(8) 0.166(8) 0.142(7) -0.014(6) -0.051(6) 0.042(7)
C94 0.133(7) 0.120(7) 0.123(7) -0.009(6) 0.036(6) -0.020(6)
C93 0.137(7) 0.133(7) 0.147(8) -0.011(7) 0.010(7) -0.017(6)
N8 0.154(7) 0.135(7) 0.150(7) -0.007(6) 0.017(7) -0.012(6)

loop_
_atom_type_symbol
_atom_type_description
_atom_type_scat_dispersion_real
_atom_type_scat_dispersion_imag
_atom_type_scat_source
C C 0.0033 0.0016 'International Tables Vol C Tables 4.2.6.8 and 6.1.1.4'
H H 0.0000 0.0000 'International Tables Vol C Tables 4.2.6.8 and 6.1.1.4'
N N 0.0061 0.0033 'International Tables Vol C Tables 4.2.6.8 and 6.1.1.4'
O O 0.0106 0.0060 'International Tables Vol C Tables 4.2.6.8 and 6.1.1.4'
F F 0.0171 0.0103 'International Tables Vol C Tables 4.2.6.8 and 6.1.1.4'
P P 0.1023 0.0942 'International Tables Vol C Tables 4.2.6.8 and 6.1.1.4'

loop_
_geom_angle_atom_site_label_1
_geom_angle_atom_site_label_2
_geom_angle_atom_site_label_3
_geom_angle
F6 P1 F2 92.7(4)
F6 P1 F3 89.5(4)
F2 P1 F3 89.0(3)
F6 P1 F1 178.3(4)
F2 P1 F1 89.1(3)
F3 P1 F1 90.5(3)
F6 P1 F5 91.7(3)
F2 P1 F5 91.6(3)
F3 P1 F5 178.6(4)
F1 P1 F5 88.3(3)
F6 P1 F4 90.7(4)
F2 P1 F4 176.5(4)
F3 P1 F4 90.2(3)
F1 P1 F4 87.6(4)
F5 P1 F4 89.1(3)
F7 P2 F11 88.4(6)
F7 P2 F10 88.8(5)
F11 P2 F10 88.9(3)
F7 P2 F9 94.1(5)
F11 P2 F9 176.3(4)
F10 P2 F9 88.3(3)
F7 P2 F8 98.0(6)
F11 P2 F8 90.4(4)
F10 P2 F8 173.1(4)
F9 P2 F8 92.1(4)
F7 P2 F12 175.0(5)
F11 P2 F12 90.8(5)
F10 P2 F12 86.2(3)
F9 P2 F12 86.5(3)
F8 P2 F12 86.9(4)
C4 O1 C45 116.6(4)
C46 O2 C47 116.5(4)
C49 O3 C48 112.8(4)
C26 O4 C50 116.4(4)
C27 O5 C51 117.6(4)
C52 O6 C53 114.3(5)
C55 O7 C54 112.4(4)
C5 O8 C56 116.6(4)
C12 O9 C57 117.7(4)
C58 O10 C59 112.1(6)
C61 O11 C60 112.6(5)
C34 O12 C62 115.4(4)
C33 O13 C63 118.6(4)
C64 O14 C65 115.5(5)
C67 O15 C66 112.4(4)
C11 O16 C68 117.1(4)
C69 N1 C80 121.7(5)
C69 N1 C81 120.5(4)
C80 N1 C81 117.5(4)
C79 N2 C78 120.5(5)
C79 N2 C82 118.6(5)
C78 N2 C82 120.8(5)
C21 C1 C14 113.8(5)
C21 C1 C15 114.5(5)
C14 C1 C15 106.1(4)
C21 C1 C2 114.1(4)
C14 C1 C2 104.0(4)
C15 C1 C2 103.2(4)
C7 C2 C3 120.4(5)
C7 C2 C1 113.8(4)
C3 C2 C1 125.7(5)
C4 C3 C2 119.9(5)
C4 C3 H3 120.1
C2 C3 H3 120.1
O1 C4 C3 125.1(5)
O1 C4 C5 114.8(4)
C3 C4 C5 120.0(5)
O8 C5 C6 124.1(5)
O8 C5 C4 116.1(4)
C6 C5 C4 119.8(5)
C5 C6 C7 119.5(5)
C5 C6 H6 120.2
C7 C6 H6 120.2
C2 C7 C6 120.3(5)
C2 C7 C8 114.7(4)
C6 C7 C8 125.0(5)
C22 C8 C9 114.4(4)
C22 C8 C20 114.1(5)
C9 C8 C20 104.6(4)
C22 C8 C7 114.5(4)
C9 C8 C7 105.0(4)
C20 C8 C7 103.0(4)
C10 C9 C14 120.3(5)
C10 C9 C8 125.8(5)
C14 C9 C8 114.0(4)
C9 C10 C11 119.3(5)
C9 C10 H10 120.3
C11 C10 H10 120.3
O16 C11 C12 115.9(5)
O16 C11 C10 124.4(5)
C12 C11 C10 119.7(5)
C13 C12 O9 123.5(5)
C13 C12 C11 121.2(5)
O9 C12 C11 115.2(5)
C14 C13 C12 118.8(5)
C14 C13 H13 120.6
C12 C13 H13 120.6
C13 C14 C9 120.6(5)
C13 C14 C1 124.7(5)
C9 C14 C1 114.6(5)
C16 C15 C20 120.0(6)
C16 C15 C1 125.4(5)
C20 C15 C1 114.5(5)
C15 C16 C17 119.4(6)
C15 C16 H16 120.3
C17 C16 H16 120.3
C18 C17 C16 120.1(6)
C18 C17 H17 119.9
C16 C17 H17 119.9
C17 C18 C19 120.1(6)
C17 C18 H18 119.9
C19 C18 H18 119.9
C20 C19 C18 120.5(7)
C20 C19 H19 119.7
C18 C19 H19 119.7
C19 C20 C15 119.8(6)
C19 C20 C8 126.5(5)
C15 C20 C8 113.6(5)
C1 C21 H21A 109.5
C1 C21 H21B 109.5
H21A C21 H21B 109.5
C1 C21 H21C 109.5
H21A C21 H21C 109.5
H21B C21 H21C 109.5
C8 C22 H22A 109.5
C8 C22 H22B 109.5
H22A C22 H22B 109.5
C8 C22 H22C 109.5
H22A C22 H22C 109.5
H22B C22 H22C 109.5
C43 C23 C37 114.6(5)
C43 C23 C24 114.3(4)
C37 C23 C24 105.2(4)
C43 C23 C36 113.5(4)
C37 C23 C36 102.9(4)
C24 C23 C36 105.2(4)
C29 C24 C25 119.5(5)
C29 C24 C23 114.4(4)
C25 C24 C23 126.1(5)
C26 C25 C24 120.0(5)
C26 C25 H25 120.0
C24 C25 H25 120.0
O4 C26 C25 125.1(4)
O4 C26 C27 115.1(4)
C25 C26 C27 119.8(4)
O5 C27 C28 125.2(4)
O5 C27 C26 114.8(4)
C28 C27 C26 120.0(5)
C29 C28 C27 119.7(5)
C29 C28 H28 120.1
C27 C28 H28 120.1
C28 C29 C24 121.0(5)
C28 C29 C30 125.0(5)
C24 C29 C30 114.0(4)
C44 C30 C31 115.2(4)
C44 C30 C42 113.5(5)
C31 C30 C42 103.5(4)
C44 C30 C29 113.8(4)
C31 C30 C29 104.1(4)
C42 C30 C29 105.6(4)
C32 C31 C36 120.7(5)
C32 C31 C30 125.3(5)
C36 C31 C30 114.0(4)
C31 C32 C33 119.1(5)
C31 C32 H32 120.5
C33 C32 H32 120.5
O13 C33 C34 116.1(4)
O13 C33 C32 124.2(5)
C34 C33 C32 119.7(5)
O12 C34 C35 123.9(5)
O12 C34 C33 115.6(4)
C35 C34 C33 120.5(5)
C36 C35 C34 119.6(5)
C36 C35 H35 120.2
C34 C35 H35 120.2
C35 C36 C31 120.3(5)
C35 C36 C23 125.3(5)
C31 C36 C23 114.4(4)
C38 C37 C42 120.7(5)
C38 C37 C23 125.6(5)
C42 C37 C23 113.6(5)
C37 C38 C39 119.8(6)
C37 C38 H38 120.1
C39 C38 H38 120.1
C40 C39 C38 119.7(6)
C40 C39 H39 120.1
C38 C39 H39 120.1
C39 C40 C41 121.3(6)
C39 C40 H40 119.3
C41 C40 H40 119.3
C42 C41 C40 119.5(6)
C42 C41 H41 120.2
C40 C41 H41 120.2
C41 C42 C37 118.7(5)
C41 C42 C30 126.8(5)
C37 C42 C30 114.4(5)
C23 C43 H43A 109.5
C23 C43 H43B 109.5
H43A C43 H43B 109.5
C23 C43 H43C 109.5
H43A C43 H43C 109.5
H43B C43 H43C 109.5
C30 C44 H44A 109.5
C30 C44 H44B 109.5
H44A C44 H44B 109.5
C30 C44 H44C 109.5
H44A C44 H44C 109.5
H44B C44 H44C 109.5
O1 C45 C46 106.9(4)
O1 C45 H45A 110.3
C46 C45 H45A 110.3
O1 C45 H45B 110.3
C46 C45 H45B 110.3
H45A C45 H45B 108.6
O2 C46 C45 111.7(4)
O2 C46 H46A 109.3
C45 C46 H46A 109.3
O2 C46 H46B 109.3
C45 C46 H46B 109.3
H46A C46 H46B 107.9
O2 C47 C48 113.7(4)
O2 C47 H47A 108.8
C48 C47 H47A 108.8
O2 C47 H47B 108.8
C48 C47 H47B 108.8
H47A C47 H47B 107.7
O3 C48 C47 113.8(4)
O3 C48 H48A 108.8
C47 C48 H48A 108.8
O3 C48 H48B 108.8
C47 C48 H48B 108.8
H48A C48 H48B 107.7
O3 C49 C50 109.3(4)
O3 C49 H49A 109.8
C50 C49 H49A 109.8
O3 C49 H49B 109.8
C50 C49 H49B 109.8
H49A C49 H49B 108.3
O4 C50 C49 107.5(4)
O4 C50 H50A 110.2
C49 C50 H50A 110.2
O4 C50 H50B 110.2
C49 C50 H50B 110.2
H50A C50 H50B 108.5
O5 C51 C52 107.0(4)
O5 C51 H51A 110.3
C52 C51 H51A 110.3
O5 C51 H51B 110.3
C52 C51 H51B 110.3
H51A C51 H51B 108.6
O6 C52 C51 113.6(5)
O6 C52 H52A 108.8
C51 C52 H52A 108.8
O6 C52 H52B 108.8
C51 C52 H52B 108.8
H52A C52 H52B 107.7
O6 C53 C54 109.1(5)
O6 C53 H53A 109.9
C54 C53 H53A 109.9
O6 C53 H53B 109.9
C54 C53 H53B 109.9
H53A C53 H53B 108.3
O7 C54 C53 108.4(4)
O7 C54 H54A 110.0
C53 C54 H54A 110.0
O7 C54 H54B 110.0
C53 C54 H54B 110.0
H54A C54 H54B 108.4
O7 C55 C56 107.7(5)
O7 C55 H55A 110.2
C56 C55 H55A 110.2
O7 C55 H55B 110.2
C56 C55 H55B 110.2
H55A C55 H55B 108.5
O8 C56 C55 107.5(5)
O8 C56 H56A 110.2
C55 C56 H56A 110.2
O8 C56 H56B 110.2
C55 C56 H56B 110.2
H56A C56 H56B 108.5
O9 C57 C58 108.1(5)
O9 C57 H57A 110.1
C58 C57 H57A 110.1
O9 C57 H57B 110.1
C58 C57 H57B 110.1
H57A C57 H57B 108.4
O10 C58 C57 111.9(6)
O10 C58 H58A 109.2
C57 C58 H58A 109.2
O10 C58 H58B 109.2
C57 C58 H58B 109.2
H58A C58 H58B 107.9
O10 C59 C60 108.3(7)
O10 C59 H59A 110.0
C60 C59 H59A 110.0
O10 C59 H59B 110.0
C60 C59 H59B 110.0
H59A C59 H59B 108.4
O11 C60 C59 110.0(6)
O11 C60 H60A 109.7
C59 C60 H60A 109.7
O11 C60 H60B 109.7
C59 C60 H60B 109.7
H60A C60 H60B 108.2
O11 C61 C62 108.3(6)
O11 C61 H61A 110.0
C62 C61 H61A 110.0
O11 C61 H61B 110.0
C62 C61 H61B 110.0
H61A C61 H61B 108.4
O12 C62 C61 106.5(6)
O12 C62 H62A 110.4
C61 C62 H62A 110.4
O12 C62 H62B 110.4
C61 C62 H62B 110.4
H62A C62 H62B 108.6
O13 C63 C64 108.1(4)
O13 C63 H63A 110.1
C64 C63 H63A 110.1
O13 C63 H63B 110.1
C64 C63 H63B 110.1
H63A C63 H63B 108.4
O14 C64 C63 112.1(4)
O14 C64 H64A 109.2
C63 C64 H64A 109.2
O14 C64 H64B 109.2
C63 C64 H64B 109.2
H64A C64 H64B 107.9
O14 C65 C66 113.4(4)
O14 C65 H65A 108.9
C66 C65 H65A 108.9
O14 C65 H65B 108.9
C66 C65 H65B 108.9
H65A C65 H65B 107.7
O15 C66 C65 112.7(5)
O15 C66 H66A 109.1
C65 C66 H66A 109.1
O15 C66 H66B 109.1
C65 C66 H66B 109.1
H66A C66 H66B 107.8
O15 C67 C68 108.4(4)
O15 C67 H67A 110.0
C68 C67 H67A 110.0
O15 C67 H67B 110.0
C68 C67 H67B 110.0
H67A C67 H67B 108.4
O16 C68 C67 108.5(5)
O16 C68 H68A 110.0
C67 C68 H68A 110.0
O16 C68 H68B 110.0
C67 C68 H68B 110.0
H68A C68 H68B 108.4
N1 C69 C70 119.9(5)
N1 C69 H69 120.0
C70 C69 H69 120.0
C69 C70 C71 119.7(6)
C69 C70 H70 120.1
C71 C70 H70 120.1
C70 C71 C72 120.7(6)
C70 C71 H71 119.7
C72 C71 H71 119.7
C71 C72 C80 118.1(5)
C71 C72 C73 122.7(5)
C80 C72 C73 119.2(5)
C74 C73 C72 121.4(5)
C74 C73 H73 119.3
C72 C73 H73 119.3
C73 C74 C75 120.6(5)
C73 C74 H74 119.7
C75 C74 H74 119.7
C79 C75 C76 117.9(5)
C79 C75 C74 119.7(5)
C76 C75 C74 122.5(5)
C77 C76 C75 120.3(5)
C77 C76 H76 119.8
C75 C76 H76 119.8
C76 C77 C78 119.8(5)
C76 C77 H77 120.1
C78 C77 H77 120.1
N2 C78 C77 120.8(5)
N2 C78 H78 119.6
C77 C78 H78 119.6
N2 C79 C75 120.4(5)
N2 C79 C80 120.3(5)
C75 C79 C80 119.2(5)
N1 C80 C72 119.6(5)
N1 C80 C79 120.6(5)
C72 C80 C79 119.8(5)
C82 C81 N1 110.7(5)
C82 C81 H81A 109.5
N1 C81 H81A 109.5
C82 C81 H81B 109.5
N1 C81 H81B 109.5
H81A C81 H81B 108.1
N2 C82 C81 110.7(5)
N2 C82 H82A 109.5
C81 C82 H82A 109.5
N2 C82 H82B 109.5
C81 C82 H82B 109.5
H82A C82 H82B 108.1
N3 C83 C84 178.6(10)
C83 C84 H84A 109.5
C83 C84 H84B 109.5
H84A C84 H84B 109.5
C83 C84 H84C 109.5
H84A C84 H84C 109.5
H84B C84 H84C 109.5
C85 C86 H86A 109.5
C85 C86 H86B 109.5
H86A C86 H86B 109.5
C85 C86 H86C 109.5
H86A C86 H86C 109.5
H86B C86 H86C 109.5
N4 C85 C86 176.3(11)
C87 C88 H88A 109.5
C87 C88 H88B 109.5
H88A C88 H88B 109.5
C87 C88 H88C 109.5
H88A C88 H88C 109.5
H88B C88 H88C 109.5
N5 C87 C88 176.9(10)
N6 C89 C90 179.2(11)
C89 C90 H90A 109.5
C89 C90 H90B 109.5
H90A C90 H90B 109.5
C89 C90 H90C 109.5
H90A C90 H90C 109.5
H90B C90 H90C 109.5
C91 C92 H92A 109.5
C91 C92 H92B 109.5
H92A C92 H92B 109.5
C91 C92 H92C 109.5
H92A C92 H92C 109.5
H92B C92 H92C 109.5
N7 C91 C92 177.3(15)
C93 C94 H94A 109.5
C93 C94 H94B 109.5
H94A C94 H94B 109.5
C93 C94 H94C 109.5
H94A C94 H94C 109.5
H94B C94 H94C 109.5
N8 C93 C94 175.0(18)

loop_
_geom_bond_atom_site_label_1
_geom_bond_atom_site_label_2
_geom_bond_distance
P1 F6 1.568(6)
P1 F2 1.577(5)
P1 F3 1.591(5)
P1 F1 1.602(5)
P1 F5 1.603(5)
P1 F4 1.613(7)
P2 F7 1.515(8)
P2 F11 1.567(6)
P2 F10 1.599(7)
P2 F9 1.606(5)
P2 F8 1.607(7)
P2 F12 1.619(7)
O1 C4 1.379(6)
O1 C45 1.454(6)
O2 C46 1.428(6)
O2 C47 1.435(6)
O3 C49 1.437(6)
O3 C48 1.441(6)
O4 C26 1.379(6)
O4 C50 1.448(6)
O5 C27 1.376(6)
O5 C51 1.446(6)
O6 C52 1.431(7)
O6 C53 1.434(7)
O7 C55 1.422(7)
O7 C54 1.438(6)
O8 C5 1.376(6)
O8 C56 1.447(7)
O9 C12 1.397(6)
O9 C57 1.442(7)
O10 C58 1.409(9)
O10 C59 1.441(8)
O11 C61 1.391(9)
O11 C60 1.435(8)
O12 C34 1.388(6)
O12 C62 1.463(8)
O13 C33 1.378(6)
O13 C63 1.431(6)
O14 C64 1.437(7)
O14 C65 1.439(7)
O15 C67 1.423(7)
O15 C66 1.452(6)
O16 C11 1.378(6)
O16 C68 1.440(7)
N1 C69 1.363(7)
N1 C80 1.389(6)
N1 C81 1.502(7)
N2 C79 1.366(7)
N2 C78 1.369(7)
N2 C82 1.490(7)
C1 C21 1.532(7)
C1 C14 1.537(7)
C1 C15 1.537(8)
C1 C2 1.553(7)
C2 C7 1.396(7)
C2 C3 1.404(7)
C3 C4 1.382(7)
C3 H3 0.9500
C4 C5 1.429(7)
C5 C6 1.399(7)
C6 C7 1.403(7)
C6 H6 0.9500
C7 C8 1.558(7)
C8 C22 1.525(7)
C8 C9 1.542(7)
C8 C20 1.554(8)
C9 C10 1.392(7)
C9 C14 1.408(7)
C10 C11 1.411(8)
C10 H10 0.9500
C11 C12 1.398(8)
C12 C13 1.395(7)
C13 C14 1.394(8)
C13 H13 0.9500
C15 C16 1.397(8)
C15 C20 1.414(8)
C16 C17 1.417(10)
C16 H16 0.9500
C17 C18 1.385(11)
C17 H17 0.9500
C18 C19 1.401(9)
C18 H18 0.9500
C19 C20 1.383(8)
C19 H19 0.9500
C21 H21A 0.9800
C21 H21B 0.9800
C21 H21C 0.9800
C22 H22A 0.9800
C22 H22B 0.9800
C22 H22C 0.9800
C23 C43 1.531(7)
C23 C37 1.546(8)
C23 C24 1.547(7)
C23 C36 1.557(7)
C24 C29 1.406(7)
C24 C25 1.409(7)
C25 C26 1.390(7)
C25 H25 0.9500
C26 C27 1.426(7)
C27 C28 1.395(7)
C28 C29 1.389(7)
C28 H28 0.9500
C29 C30 1.560(7)
C30 C44 1.515(7)
C30 C31 1.545(7)
C30 C42 1.548(8)
C31 C32 1.396(7)
C31 C36 1.406(7)
C32 C33 1.417(7)
C32 H32 0.9500
C33 C34 1.408(7)
C34 C35 1.399(7)
C35 C36 1.394(7)
C35 H35 0.9500
C37 C38 1.383(8)
C37 C42 1.419(8)
C38 C39 1.418(9)
C38 H38 0.9500
C39 C40 1.364(10)
C39 H39 0.9500
C40 C41 1.412(9)
C40 H40 0.9500
C41 C42 1.404(8)
C41 H41 0.9500
C43 H43A 0.9800
C43 H43B 0.9800
C43 H43C 0.9800
C44 H44A 0.9800
C44 H44B 0.9800
C44 H44C 0.9800
C45 C46 1.523(7)
C45 H45A 0.9900
C45 H45B 0.9900
C46 H46A 0.9900
C46 H46B 0.9900
C47 C48 1.527(7)
C47 H47A 0.9900
C47 H47B 0.9900
C48 H48A 0.9900
C48 H48B 0.9900
C49 C50 1.513(7)
C49 H49A 0.9900
C49 H49B 0.9900
C50 H50A 0.9900
C50 H50B 0.9900
C51 C52 1.523(7)
C51 H51A 0.9900
C51 H51B 0.9900
C52 H52A 0.9900
C52 H52B 0.9900
C53 C54 1.520(8)
C53 H53A 0.9900
C53 H53B 0.9900
C54 H54A 0.9900
C54 H54B 0.9900
C55 C56 1.515(8)
C55 H55A 0.9900
C55 H55B 0.9900
C56 H56A 0.9900
C56 H56B 0.9900
C57 C58 1.503(9)
C57 H57A 0.9900
C57 H57B 0.9900
C58 H58A 0.9900
C58 H58B 0.9900
C59 C60 1.484(11)
C59 H59A 0.9900
C59 H59B 0.9900
C60 H60A 0.9900
C60 H60B 0.9900
C61 C62 1.516(9)
C61 H61A 0.9900
C61 H61B 0.9900
C62 H62A 0.9900
C62 H62B 0.9900
C63 C64 1.505(7)
C63 H63A 0.9900
C63 H63B 0.9900
C64 H64A 0.9900
C64 H64B 0.9900
C65 C66 1.532(9)
C65 H65A 0.9900
C65 H65B 0.9900
C66 H66A 0.9900
C66 H66B 0.9900
C67 C68 1.522(7)
C67 H67A 0.9900
C67 H67B 0.9900
C68 H68A 0.9900
C68 H68B 0.9900
C69 C70 1.393(9)
C69 H69 0.9500
C70 C71 1.394(9)
C70 H70 0.9500
C71 C72 1.412(8)
C71 H71 0.9500
C72 C80 1.412(8)
C72 C73 1.433(8)
C73 C74 1.353(8)
C73 H73 0.9500
C74 C75 1.438(7)
C74 H74 0.9500
C75 C79 1.411(7)
C75 C76 1.423(7)
C76 C77 1.370(8)
C76 H76 0.9500
C77 C78 1.388(8)
C77 H77 0.9500
C78 H78 0.9500
C79 C80 1.439(7)
C81 C82 1.494(8)
C81 H81A 0.9900
C81 H81B 0.9900
C82 H82A 0.9900
C82 H82B 0.9900
N3 C83 1.154(11)
C83 C84 1.483(13)
C84 H84A 0.9800
C84 H84B 0.9800
C84 H84C 0.9800
C86 C85 1.444(12)
C86 H86A 0.9800
C86 H86B 0.9800
C86 H86C 0.9800
C85 N4 1.153(11)
C88 C87 1.473(11)
C88 H88A 0.9800
C88 H88B 0.9800
C88 H88C 0.9800
C87 N5 1.133(10)
N6 C89 1.161(11)
C89 C90 1.464(13)
C90 H90A 0.9800
C90 H90B 0.9800
C90 H90C 0.9800
C92 C91 1.451(8)
C92 H92A 0.9800
C92 H92B 0.9800
C92 H92C 0.9800
C91 N7 1.123(13)
C94 C93 1.363(19)
C94 H94A 0.9800
C94 H94B 0.9800
C94 H94C 0.9800
C93 N8 1.185(17)

loop_
_geom_torsion_atom_site_label_1
_geom_torsion_atom_site_label_2
_geom_torsion_atom_site_label_3
_geom_torsion_atom_site_label_4
_geom_torsion
C21 C1 C2 C7 178.9(5)
C14 C1 C2 C7 -56.5(6)
C15 C1 C2 C7 54.1(5)
C21 C1 C2 C3 1.8(8)
C14 C1 C2 C3 126.4(5)
C15 C1 C2 C3 -123.0(5)
C7 C2 C3 C4 -2.4(8)
C1 C2 C3 C4 174.6(5)
C45 O1 C4 C3 0.1(7)
C45 O1 C4 C5 -179.3(4)
C2 C3 C4 O1 -179.5(5)
C2 C3 C4 C5 -0.1(8)
C56 O8 C5 C6 -20.1(7)
C56 O8 C5 C4 163.0(5)
O1 C4 C5 O8 -1.0(7)
C3 C4 C5 O8 179.5(5)
O1 C4 C5 C6 -178.1(5)
C3 C4 C5 C6 2.5(8)
O8 C5 C6 C7 -179.1(5)
C4 C5 C6 C7 -2.3(7)
C3 C2 C7 C6 2.5(8)
C1 C2 C7 C6 -174.7(5)
C3 C2 C7 C8 -179.8(5)
C1 C2 C7 C8 3.0(6)
C5 C6 C7 C2 -0.2(8)
C5 C6 C7 C8 -177.6(5)
C2 C7 C8 C22 178.5(5)
C6 C7 C8 C22 -4.0(7)
C2 C7 C8 C9 52.2(6)
C6 C7 C8 C9 -130.3(5)
C2 C7 C8 C20 -57.1(6)
C6 C7 C8 C20 120.4(5)
C22 C8 C9 C10 0.2(8)
C20 C8 C9 C10 -125.4(5)
C7 C8 C9 C10 126.5(5)
C22 C8 C9 C14 -179.9(5)
C20 C8 C9 C14 54.6(6)
C7 C8 C9 C14 -53.5(6)
C14 C9 C10 C11 -1.3(8)
C8 C9 C10 C11 178.7(5)
C68 O16 C11 C12 -168.8(5)
C68 O16 C11 C10 11.1(8)
C9 C10 C11 O16 -179.4(5)
C9 C10 C11 C12 0.5(8)
C57 O9 C12 C13 3.3(8)
C57 O9 C12 C11 -179.0(5)
O16 C11 C12 C13 -179.0(5)
C10 C11 C12 C13 1.0(8)
O16 C11 C12 O9 3.2(7)
C10 C11 C12 O9 -176.7(5)
O9 C12 C13 C14 175.8(5)
C11 C12 C13 C14 -1.8(8)
C12 C13 C14 C9 1.0(8)
C12 C13 C14 C1 -178.1(5)
C10 C9 C14 C13 0.5(8)
C8 C9 C14 C13 -179.4(5)
C10 C9 C14 C1 179.7(5)
C8 C9 C14 C1 -0.3(7)
C21 C1 C14 C13 -0.9(8)
C15 C1 C14 C13 125.9(5)
C2 C1 C14 C13 -125.6(5)
C21 C1 C14 C9 179.9(5)
C15 C1 C14 C9 -53.3(6)
C2 C1 C14 C9 55.2(6)
C21 C1 C15 C16 -5.5(7)
C14 C1 C15 C16 -131.8(5)
C2 C1 C15 C16 119.1(5)
C21 C1 C15 C20 177.5(4)
C14 C1 C15 C20 51.1(6)
C2 C1 C15 C20 -58.0(5)
C20 C15 C16 C17 -1.0(8)
C1 C15 C16 C17 -177.9(5)
C15 C16 C17 C18 -1.3(9)
C16 C17 C18 C19 2.2(9)
C17 C18 C19 C20 -0.8(9)
C18 C19 C20 C15 -1.5(8)
C18 C19 C20 C8 174.0(5)
C16 C15 C20 C19 2.4(8)
C1 C15 C20 C19 179.6(5)
C16 C15 C20 C8 -173.6(5)
C1 C15 C20 C8 3.6(6)
C22 C8 C20 C19 2.1(7)
C9 C8 C20 C19 127.8(6)
C7 C8 C20 C19 -122.7(6)
C22 C8 C20 C15 177.8(4)
C9 C8 C20 C15 -56.5(5)
C7 C8 C20 C15 53.0(6)
C43 C23 C24 C29 178.5(5)
C37 C23 C24 C29 -54.9(6)
C36 C23 C24 C29 53.3(6)
C43 C23 C24 C25 -1.2(8)
C37 C23 C24 C25 125.4(5)
C36 C23 C24 C25 -126.3(5)
C29 C24 C25 C26 0.9(8)
C23 C24 C25 C26 -179.4(5)
C50 O4 C26 C25 -11.6(7)
C50 O4 C26 C27 169.5(4)
C24 C25 C26 O4 179.7(5)
C24 C25 C26 C27 -1.5(7)
C51 O5 C27 C28 -7.3(7)
C51 O5 C27 C26 174.4(4)
O4 C26 C27 O5 -2.4(6)
C25 C26 C27 O5 178.7(4)
O4 C26 C27 C28 179.3(4)
C25 C26 C27 C28 0.3(7)
O5 C27 C28 C29 -176.8(5)
C26 C27 C28 C29 1.4(8)
C27 C28 C29 C24 -1.9(8)
C27 C28 C29 C30 178.7(5)
C25 C24 C29 C28 0.8(8)
C23 C24 C29 C28 -178.9(5)
C25 C24 C29 C30 -179.7(4)
C23 C24 C29 C30 0.5(6)
C28 C29 C30 C44 -2.3(8)
C24 C29 C30 C44 178.3(5)
C28 C29 C30 C31 124.0(5)
C24 C29 C30 C31 -55.5(6)
C28 C29 C30 C42 -127.4(5)
C24 C29 C30 C42 53.2(6)
C44 C30 C31 C32 0.1(8)
C42 C30 C31 C32 124.5(5)
C29 C30 C31 C32 -125.2(5)
C44 C30 C31 C36 -178.3(5)
C42 C30 C31 C36 -53.8(5)
C29 C30 C31 C36 56.4(6)
C36 C31 C32 C33 2.6(8)
C30 C31 C32 C33 -175.7(5)
C63 O13 C33 C34 179.3(5)
C63 O13 C33 C32 -0.8(7)
C31 C32 C33 O13 -179.4(5)
C31 C32 C33 C34 0.5(8)
C62 O12 C34 C35 32.5(8)
C62 O12 C34 C33 -149.8(5)
O13 C33 C34 O12 -0.6(7)
C32 C33 C34 O12 179.5(5)
O13 C33 C34 C35 177.2(5)
C32 C33 C34 C35 -2.7(8)
O12 C34 C35 C36 179.5(5)
C33 C34 C35 C36 1.9(8)
C34 C35 C36 C31 1.2(8)
C34 C35 C36 C23 178.7(5)
C32 C31 C36 C35 -3.4(8)
C30 C31 C36 C35 175.0(5)
C32 C31 C36 C23 178.8(5)
C30 C31 C36 C23 -2.7(6)
C43 C23 C36 C35 4.3(7)
C37 C23 C36 C35 -120.1(5)
C24 C23 C36 C35 129.9(5)
C43 C23 C36 C31 -178.1(5)
C37 C23 C36 C31 57.5(5)
C24 C23 C36 C31 -52.4(6)
C43 C23 C37 C38 0.1(7)
C24 C23 C37 C38 -126.3(5)
C36 C23 C37 C38 123.8(5)
C43 C23 C37 C42 -178.2(4)
C24 C23 C37 C42 55.5(5)
C36 C23 C37 C42 -54.4(5)
C42 C37 C38 C39 2.1(8)
C23 C37 C38 C39 -176.0(5)
C37 C38 C39 C40 1.0(8)
C38 C39 C40 C41 -2.0(8)
C39 C40 C41 C42 -0.2(8)
C40 C41 C42 C37 3.3(7)
C40 C41 C42 C30 178.5(5)
C38 C37 C42 C41 -4.2(7)
C23 C37 C42 C41 174.1(4)
C38 C37 C42 C30 180.0(4)
C23 C37 C42 C30 -1.7(6)
C44 C30 C42 C41 6.8(7)
C31 C30 C42 C41 -118.8(5)
C29 C30 C42 C41 132.1(5)
C44 C30 C42 C37 -177.8(4)
C31 C30 C42 C37 56.6(5)
C29 C30 C42 C37 -52.5(5)
C4 O1 C45 C46 176.2(4)
C47 O2 C46 C45 -114.4(5)
O1 C45 C46 O2 74.9(6)
C46 O2 C47 C48 86.5(5)
C49 O3 C48 C47 67.9(5)
O2 C47 C48 O3 55.2(6)
C48 O3 C49 C50 173.7(4)
C26 O4 C50 C49 -177.6(4)
O3 C49 C50 O4 -73.2(5)
C27 O5 C51 C52 174.2(4)
C53 O6 C52 C51 -95.6(6)
O5 C51 C52 O6 59.0(7)
C52 O6 C53 C54 -171.3(4)
C55 O7 C54 C53 177.3(5)
O6 C53 C54 O7 -69.1(6)
C54 O7 C55 C56 177.3(5)
C5 O8 C56 C55 178.7(5)
O7 C55 C56 O8 -75.7(6)
C12 O9 C57 C58 -170.5(6)
C59 O10 C58 C57 99.0(7)
O9 C57 C58 O10 -59.8(8)
C58 O10 C59 C60 172.3(6)
C61 O11 C60 C59 176.5(6)
O10 C59 C60 O11 69.9(8)
C60 O11 C61 C62 176.7(6)
C34 O12 C62 C61 179.0(5)
O11 C61 C62 O12 74.4(8)
C33 O13 C63 C64 -178.2(4)
C65 O14 C64 C63 116.5(5)
O13 C63 C64 O14 -72.0(6)
C64 O14 C65 C66 -86.4(6)
C67 O15 C66 C65 -71.6(6)
O14 C65 C66 O15 -59.5(7)
C66 O15 C67 C68 -173.0(5)
C11 O16 C68 C67 178.5(4)
O15 C67 C68 O16 71.6(6)
C80 N1 C69 C70 0.9(8)
C81 N1 C69 C70 174.5(5)
N1 C69 C70 C71 -3.7(9)
C69 C70 C71 C72 2.2(10)
C70 C71 C72 C80 2.2(10)
C70 C71 C72 C73 -177.7(7)
C71 C72 C73 C74 -177.5(7)
C80 C72 C73 C74 2.6(10)
C72 C73 C74 C75 -3.0(10)
C73 C74 C75 C79 4.1(9)
C73 C74 C75 C76 -176.9(6)
C79 C75 C76 C77 1.6(8)
C74 C75 C76 C77 -177.5(5)
C75 C76 C77 C78 1.9(8)
C79 N2 C78 C77 -3.0(8)
C82 N2 C78 C77 172.6(6)
C76 C77 C78 N2 -1.3(9)
C78 N2 C79 C75 6.6(8)
C82 N2 C79 C75 -169.0(5)
C78 N2 C79 C80 -175.5(5)
C82 N2 C79 C80 8.9(8)
C76 C75 C79 N2 -5.8(7)
C74 C75 C79 N2 173.2(5)
C76 C75 C79 C80 176.2(5)
C74 C75 C79 C80 -4.7(8)
C69 N1 C80 C72 3.6(8)
C81 N1 C80 C72 -170.2(5)
C69 N1 C80 C79 -178.3(5)
C81 N1 C80 C79 7.8(7)
C71 C72 C80 N1 -5.0(8)
C73 C72 C80 N1 174.9(6)
C71 C72 C80 C79 176.9(6)
C73 C72 C80 C79 -3.2(9)
N2 C79 C80 N1 8.3(8)
C75 C79 C80 N1 -173.8(5)
N2 C79 C80 C72 -173.6(5)
C75 C79 C80 C72 4.3(8)
C69 N1 C81 C82 147.3(5)
C80 N1 C81 C82 -38.8(7)
C79 N2 C82 C81 -40.0(8)
C78 N2 C82 C81 144.3(6)
N1 C81 C82 N2 53.1(7)
